data_1538177
loop_
_publ_author_name
'Hiebl, K.'
'Horvath, C.'
'Sienko, M.J.'
'Rogl, P.'

_publ_section_title
;
 Magnetic properties and structural chemistry of ternary silicides (RE,
 Th, U) Ru2 Si2 (RE= rare earth)
;
_journal_name_full 'Journal of Magnetism and Magnetic Materials'
_journal_page_first 287
_journal_page_last 296
_journal_volume 37
_journal_year 1983
_chemical_formula_sum 'Ru2 Si2 Tm'
_chemical_name_systematic 'Ru2 Tm Si2'
_space_group_IT_number 139
_symmetry_space_group_name_Hall '-I 4 2'
_symmetry_space_group_name_H-M 'I 4/m m m'
_cell_angle_alpha 90
_cell_angle_beta 90
_cell_angle_gamma 90
_cell_formula_units_Z 2
_cell_length_a 4.1427
_cell_length_b 4.1427
_cell_length_c 9.4692
_cell_volume 162.510
_citation_journal_id_ASTM JMMMDC
_cod_data_source_file Hiebl_JMMMDC_1983_1693.cif
_cod_data_source_block Ru2Si2Tm1
_cod_original_cell_volume 162.5101
_cod_original_formula_sum 'Ru2 Si2 Tm1'
_cod_database_code 1538177

loop_
_symmetry_equiv_pos_as_xyz
x,y,z
-y,x,z
-x,-y,z
y,-x,z
x,-y,-z
y,x,-z
-x,y,-z
-y,-x,-z
-x,-y,-z
y,-x,-z
x,y,-z
-y,x,-z
-x,y,z
-y,-x,z
x,-y,z
y,x,z
x+1/2,y+1/2,z+1/2
-y+1/2,x+1/2,z+1/2
-x+1/2,-y+1/2,z+1/2
y+1/2,-x+1/2,z+1/2
x+1/2,-y+1/2,-z+1/2
y+1/2,x+1/2,-z+1/2
-x+1/2,y+1/2,-z+1/2
-y+1/2,-x+1/2,-z+1/2
-x+1/2,-y+1/2,-z+1/2
y+1/2,-x+1/2,-z+1/2
x+1/2,y+1/2,-z+1/2
-y+1/2,x+1/2,-z+1/2
-x+1/2,y+1/2,z+1/2
-y+1/2,-x+1/2,z+1/2
x+1/2,-y+1/2,z+1/2
y+1/2,x+1/2,z+1/2

loop_
_atom_site_label
_atom_site_type_symbol
_atom_site_fract_x
_atom_site_fract_y
_atom_site_fract_z
_atom_site_occupancy
_atom_site_U_iso_or_equiv
Tm1 Tm 0 0 0 1 0.0
Si1 Si 0 0 0.375 1 0.0
Ru1 Ru 0 0.5 0.25 1 0.0
